data_1545390
loop_
_publ_author_name
'Tian, Hai-Yan'
'Ruan, Li-Jun'
'Yu, Tong'
'Zheng, Qing-Fei'
'Chen, Nan-Hao'
'Wu, Rui-Bo'
'Zhang, Xiao-Qi'
'Wang, Lei'
'Jiang, Ren-Wang'
'Ye, Wen-Cai'

_publ_section_title
;
 Bufospirostenin A and Bufogargarizin C, Steroids with Rearranged
 Skeletons from the Toad Bufo bufo gargarizans.
;
_journal_issue 4
_journal_name_full 'Journal of natural products'
_journal_page_first 1182
_journal_page_last 1186
_journal_paper_doi 10.1021/acs.jnatprod.6b01018
_journal_volume 80
_journal_year 2017
_chemical_absolute_configuration unk
_chemical_formula_sum 'C28 H44 O5'
_chemical_formula_weight 460.63
_chemical_name_systematic
; 
 ? 
;
_space_group_IT_number 4
_symmetry_cell_setting monoclinic
_symmetry_space_group_name_Hall 'P 2yb'
_symmetry_space_group_name_H-M 'P 1 21 1'
_atom_sites_solution_hydrogens geom
_atom_sites_solution_primary direct
_atom_sites_solution_secondary difmap
_audit_creation_method SHELXL-97
_cell_angle_alpha 90.00
_cell_angle_beta 90.650(4)
_cell_angle_gamma 90.00
_cell_formula_units_Z 2
_cell_length_a 12.9683(6)
_cell_length_b 6.3279(3)
_cell_length_c 15.6194(6)
_cell_measurement_reflns_used 2669
_cell_measurement_temperature 173.00(10)
_cell_measurement_theta_max 62.8180
_cell_measurement_theta_min 4.4310
_cell_volume 1281.68(10)
_computing_cell_refinement 'CrysAlis PRO '
_computing_data_collection 'CrysAlis PRO '
_computing_data_reduction 'CrysAlis PRO '
_computing_molecular_graphics 'XP (Sheldrick, 2008)'
_computing_publication_material 'XP (Sheldrick, 2008)'
_computing_structure_refinement 'SHELXL-97 (Sheldrick, 1997)'
_computing_structure_solution 'SHELXS-97 (Sheldrick, 1990)'
_diffrn_ambient_temperature 173(2)
_diffrn_detector_area_resol_mean 16.0288
_diffrn_measured_fraction_theta_full 0.997
_diffrn_measured_fraction_theta_max 0.997
_diffrn_measurement_device_type 'Xcalibur, Sapphire3, Gemini ultra'
_diffrn_measurement_method 'Omega scan'
_diffrn_radiation_monochromator graphite
_diffrn_radiation_source 'fine-focus sealed tube'
_diffrn_radiation_type CuK\a
_diffrn_radiation_wavelength 1.54178
_diffrn_reflns_av_R_equivalents 0.0433
_diffrn_reflns_av_sigmaI/netI 0.0544
_diffrn_reflns_limit_h_max 14
_diffrn_reflns_limit_h_min -14
_diffrn_reflns_limit_k_max 4
_diffrn_reflns_limit_k_min -7
_diffrn_reflns_limit_l_max 18
_diffrn_reflns_limit_l_min -16
_diffrn_reflns_number 5470
_diffrn_reflns_theta_full 62.76
_diffrn_reflns_theta_max 62.76
_diffrn_reflns_theta_min 3.41
_exptl_absorpt_coefficient_mu 0.634
_exptl_absorpt_correction_T_max 1.00000
_exptl_absorpt_correction_T_min 0.89204
_exptl_absorpt_correction_type multi-scan
_exptl_crystal_colour colorless
_exptl_crystal_density_diffrn 1.194
_exptl_crystal_density_method 'not measured'
_exptl_crystal_description needle
_exptl_crystal_F_000 504
_exptl_crystal_size_max 0.34
_exptl_crystal_size_mid 0.28
_exptl_crystal_size_min 0.15
_refine_diff_density_max 0.174
_refine_diff_density_min -0.251
_refine_diff_density_rms 0.052
_refine_ls_abs_structure_details 'Flack H D (1983), Acta Cryst. A39, 876-881'
_refine_ls_abs_structure_Flack 0.0(3)
_refine_ls_extinction_method none
_refine_ls_goodness_of_fit_ref 1.031
_refine_ls_hydrogen_treatment mixed
_refine_ls_matrix_type full
_refine_ls_number_parameters 305
_refine_ls_number_reflns 2941
_refine_ls_number_restraints 1
_refine_ls_restrained_S_all 1.031
_refine_ls_R_factor_all 0.0498
_refine_ls_R_factor_gt 0.0452
_refine_ls_shift/su_max 0.001
_refine_ls_shift/su_mean 0.000
_refine_ls_structure_factor_coef Fsqd
_refine_ls_weighting_details 'calc w=1/[\s^2^(Fo^2^)+(0.0828P)^2^+0.0000P] where P=(Fo^2^+2Fc^2^)/3'
_refine_ls_weighting_scheme calc
_refine_ls_wR_factor_gt 0.1152
_refine_ls_wR_factor_ref 0.1194
_reflns_number_gt 2705
_reflns_number_total 2941
_reflns_threshold_expression >2sigma(I)
_cod_data_source_file np6b01018_si_002.cif
_cod_data_source_block ta-2
_cod_depositor_comments 'Adding full bibliography for 1545390--1545391.cif.'
_cod_original_sg_symbol_H-M P2(1)
_cod_database_code 1545390

loop_
_symmetry_equiv_pos_as_xyz
'x, y, z'
'-x, y+1/2, -z'

loop_
_atom_site_label
_atom_site_type_symbol
_atom_site_fract_x
_atom_site_fract_y
_atom_site_fract_z
_atom_site_U_iso_or_equiv
_atom_site_adp_type
_atom_site_occupancy
_atom_site_symmetry_multiplicity
_atom_site_calc_flag
_atom_site_refinement_flags
O1 O -0.38270(13) 0.2374(3) 0.84190(11) 0.0277(4) Uani 1 1 d .
H1 H -0.3969 0.1197 0.8232 0.042 Uiso 1 1 calc R
O2 O -0.47068(15) 0.0418(4) 1.15307(12) 0.0337(5) Uani 1 1 d .
H2 H -0.5165 -0.0470 1.1485 0.051 Uiso 1 1 calc R
O3 O 0.22837(13) 0.2311(3) 0.71744(10) 0.0265(4) Uani 1 1 d .
O4 O 0.28977(15) 0.0801(3) 0.59184(11) 0.0319(4) Uani 1 1 d .
O1M O 0.4262(2) 0.3621(5) 0.22904(16) 0.0515(6) Uani 1 1 d .
H1M H 0.4638 0.2750 0.2063 0.077 Uiso 1 1 calc R
C1 C -0.30315(18) 0.0611(5) 0.96259(15) 0.0229(5) Uani 1 1 d .
H1A H -0.2942 -0.0795 0.9375 0.027 Uiso 1 1 calc R
C2 C -0.40946(19) 0.0688(5) 1.00402(16) 0.0289(6) Uani 1 1 d .
H2A H -0.4577 -0.0236 0.9743 0.035 Uiso 1 1 calc R
H2B H -0.4368 0.2115 1.0036 0.035 Uiso 1 1 calc R
C3 C -0.3896(2) -0.0077(5) 1.09572(16) 0.0271(6) Uani 1 1 d .
H3 H -0.3777 -0.1606 1.0956 0.033 Uiso 1 1 calc R
C4 C -0.2899(2) 0.1065(5) 1.11912(15) 0.0286(6) Uani 1 1 d .
H4A H -0.3024 0.2542 1.1320 0.034 Uiso 1 1 calc R
H4B H -0.2555 0.0403 1.1676 0.034 Uiso 1 1 calc R
C5 C -0.22818(19) 0.0815(5) 1.03796(15) 0.0240(5) Uani 1 1 d .
C6 C -0.12721(19) 0.0662(5) 1.03026(15) 0.0262(6) Uani 1 1 d .
H6 H -0.0869 0.0880 1.0791 0.031 Uiso 1 1 calc R
C7 C -0.0724(2) 0.0160(5) 0.94781(16) 0.0270(6) Uani 1 1 d .
H7A H -0.0928 -0.1253 0.9304 0.032 Uiso 1 1 calc R
H7B H 0.0010 0.0116 0.9604 0.032 Uiso 1 1 calc R
C8 C -0.08893(19) 0.1635(4) 0.87025(15) 0.0207(5) Uani 1 1 d .
H8 H -0.0733 0.3088 0.8878 0.025 Uiso 1 1 calc R
C9 C -0.19958(19) 0.1573(4) 0.83031(15) 0.0215(5) Uani 1 1 d .
H9 H -0.2131 0.0086 0.8168 0.026 Uiso 1 1 calc R
C10 C -0.28753(18) 0.2268(5) 0.89100(14) 0.0221(5) Uani 1 1 d .
C11 C -0.2066(2) 0.2760(5) 0.74436(16) 0.0301(6) Uani 1 1 d .
H11A H -0.2749 0.2553 0.7198 0.036 Uiso 1 1 calc R
H11B H -0.1977 0.4260 0.7549 0.036 Uiso 1 1 calc R
C12 C -0.1264(2) 0.2038(5) 0.67988(15) 0.0302(6) Uani 1 1 d .
H12A H -0.1388 0.0572 0.6648 0.036 Uiso 1 1 calc R
H12B H -0.1326 0.2879 0.6282 0.036 Uiso 1 1 calc R
C13 C -0.0182(2) 0.2265(5) 0.71701(15) 0.0244(5) Uani 1 1 d .
C14 C -0.01242(19) 0.0968(4) 0.80066(14) 0.0220(5) Uani 1 1 d .
H14 H -0.0315 -0.0480 0.7848 0.026 Uiso 1 1 calc R
C15 C 0.10354(19) 0.0904(5) 0.82123(15) 0.0255(6) Uani 1 1 d .
H15A H 0.1208 -0.0296 0.8573 0.031 Uiso 1 1 calc R
H15B H 0.1259 0.2192 0.8496 0.031 Uiso 1 1 calc R
C16 C 0.15248(19) 0.0692(5) 0.73228(15) 0.0262(6) Uani 1 1 d .
H16 H 0.1818 -0.0721 0.7242 0.031 Uiso 1 1 calc R
C17 C 0.0670(2) 0.1155(5) 0.66497(15) 0.0268(6) Uani 1 1 d .
H17 H 0.0403 -0.0180 0.6418 0.032 Uiso 1 1 calc R
C18 C 0.0068(2) 0.4605(5) 0.73278(16) 0.0292(6) Uani 1 1 d .
H18A H -0.0099 0.5407 0.6823 0.044 Uiso 1 1 calc R
H18B H 0.0789 0.4755 0.7459 0.044 Uiso 1 1 calc R
H18C H -0.0330 0.5116 0.7799 0.044 Uiso 1 1 calc R
C19 C -0.2730(2) 0.4489(5) 0.92600(17) 0.0288(6) Uani 1 1 d .
H19A H -0.2673 0.5467 0.8793 0.043 Uiso 1 1 calc R
H19B H -0.2113 0.4542 0.9605 0.043 Uiso 1 1 calc R
H19C H -0.3312 0.4862 0.9603 0.043 Uiso 1 1 calc R
C20 C 0.1222(2) 0.2381(6) 0.59404(15) 0.0316(6) Uani 1 1 d .
H20 H 0.0935 0.3813 0.5921 0.038 Uiso 1 1 calc R
C21 C 0.1101(3) 0.1405(8) 0.50511(18) 0.0553(11) Uani 1 1 d .
H21A H 0.1380 0.0000 0.5055 0.083 Uiso 1 1 calc R
H21B H 0.1463 0.2251 0.4642 0.083 Uiso 1 1 calc R
H21C H 0.0383 0.1350 0.4896 0.083 Uiso 1 1 calc R
C22 C 0.2342(2) 0.2531(5) 0.62680(15) 0.0267(6) Uani 1 1 d .
C23 C 0.2879(2) 0.4600(5) 0.60671(17) 0.0306(6) Uani 1 1 d .
H23A H 0.2522 0.5748 0.6350 0.037 Uiso 1 1 calc R
H23B H 0.2845 0.4853 0.5455 0.037 Uiso 1 1 calc R
C24 C 0.4005(2) 0.4576(5) 0.63603(18) 0.0332(6) Uani 1 1 d .
H24A H 0.4356 0.5795 0.6126 0.040 Uiso 1 1 calc R
H24B H 0.4039 0.4677 0.6980 0.040 Uiso 1 1 calc R
C25 C 0.4541(2) 0.2606(6) 0.60808(16) 0.0326(6) Uani 1 1 d .
C26 C 0.3936(2) 0.0647(5) 0.62510(19) 0.0362(7) Uani 1 1 d .
H26A H 0.4277 -0.0550 0.5989 0.043 Uiso 1 1 calc R
H26B H 0.3915 0.0401 0.6863 0.043 Uiso 1 1 calc R
C27 C 0.5459(2) 0.2565(7) 0.57158(19) 0.0435(8) Uani 1 1 d .
H27A H 0.5748 0.1282 0.5555 0.052 Uiso 1 1 calc R
H27B H 0.5813 0.3820 0.5620 0.052 Uiso 1 1 calc R
C1M C 0.3708(2) 0.2643(6) 0.29505(19) 0.0421(7) Uani 1 1 d .
H1M1 H 0.4007 0.3023 0.3494 0.063 Uiso 1 1 calc R
H1M2 H 0.3736 0.1137 0.2881 0.063 Uiso 1 1 calc R
H1M3 H 0.3002 0.3102 0.2927 0.063 Uiso 1 1 calc R

loop_
_atom_site_aniso_label
_atom_site_aniso_U_11
_atom_site_aniso_U_22
_atom_site_aniso_U_33
_atom_site_aniso_U_23
_atom_site_aniso_U_13
_atom_site_aniso_U_12
O1 0.0209(9) 0.0341(10) 0.0281(8) -0.0030(9) -0.0053(6) 0.0043(8)
O2 0.0247(9) 0.0455(13) 0.0312(9) -0.0080(9) 0.0117(7) -0.0075(9)
O3 0.0270(9) 0.0368(11) 0.0158(8) -0.0009(8) 0.0042(6) -0.0023(8)
O4 0.0360(10) 0.0314(11) 0.0286(9) -0.0055(9) 0.0085(8) 0.0004(9)
O1M 0.0593(16) 0.0425(14) 0.0530(13) 0.0114(11) 0.0117(12) 0.0144(12)
C1 0.0229(12) 0.0252(14) 0.0207(11) 0.0000(10) 0.0015(9) -0.0006(11)
C2 0.0215(12) 0.0400(16) 0.0252(12) 0.0003(12) 0.0015(9) -0.0061(12)
C3 0.0255(13) 0.0327(15) 0.0234(12) -0.0010(11) 0.0089(10) -0.0028(11)
C4 0.0245(13) 0.0400(16) 0.0213(12) 0.0015(12) 0.0039(9) -0.0044(12)
C5 0.0252(13) 0.0273(13) 0.0196(11) 0.0011(11) 0.0010(9) 0.0011(12)
C6 0.0246(13) 0.0336(15) 0.0203(11) 0.0062(11) -0.0009(9) 0.0000(12)
C7 0.0216(13) 0.0377(16) 0.0217(11) 0.0087(11) 0.0022(9) 0.0055(11)
C8 0.0204(12) 0.0246(13) 0.0172(11) 0.0022(10) 0.0005(9) 0.0011(10)
C9 0.0218(13) 0.0247(13) 0.0182(11) 0.0025(10) -0.0007(9) 0.0005(10)
C10 0.0178(12) 0.0270(14) 0.0213(11) 0.0018(11) -0.0034(9) 0.0014(10)
C11 0.0245(13) 0.0412(17) 0.0245(12) 0.0076(12) -0.0025(10) 0.0022(13)
C12 0.0291(14) 0.0448(18) 0.0166(11) 0.0046(11) -0.0013(9) -0.0031(13)
C13 0.0249(12) 0.0319(15) 0.0163(10) 0.0026(11) 0.0004(9) -0.0017(11)
C14 0.0244(13) 0.0234(14) 0.0181(11) 0.0021(10) 0.0017(9) 0.0023(11)
C15 0.0243(13) 0.0346(15) 0.0177(11) 0.0047(11) 0.0039(9) 0.0044(12)
C16 0.0271(13) 0.0296(14) 0.0221(11) -0.0008(11) 0.0047(10) 0.0039(12)
C17 0.0286(13) 0.0342(16) 0.0175(11) -0.0031(11) 0.0020(10) -0.0060(12)
C18 0.0356(15) 0.0301(15) 0.0217(12) 0.0038(11) 0.0006(10) -0.0002(12)
C19 0.0303(14) 0.0286(15) 0.0274(12) -0.0004(11) -0.0013(10) 0.0023(12)
C20 0.0328(15) 0.0452(17) 0.0167(11) 0.0013(13) 0.0032(10) -0.0047(14)
C21 0.0470(19) 0.101(3) 0.0184(13) -0.0116(17) 0.0049(12) -0.0220(19)
C22 0.0300(14) 0.0323(15) 0.0177(11) -0.0024(12) 0.0049(9) 0.0009(12)
C23 0.0305(15) 0.0353(16) 0.0263(12) -0.0004(12) 0.0048(10) 0.0028(12)
C24 0.0333(15) 0.0364(16) 0.0300(13) -0.0037(12) 0.0041(11) -0.0059(13)
C25 0.0325(14) 0.0447(17) 0.0207(11) 0.0017(13) 0.0040(10) 0.0028(14)
C26 0.0381(16) 0.0378(17) 0.0329(14) 0.0000(13) 0.0085(11) 0.0117(14)
C27 0.0362(16) 0.059(2) 0.0353(14) 0.0035(16) 0.0088(12) 0.0047(16)
C1M 0.0364(16) 0.050(2) 0.0392(15) 0.0025(15) -0.0052(12) 0.0018(15)

loop_
_atom_type_symbol
_atom_type_description
_atom_type_scat_dispersion_real
_atom_type_scat_dispersion_imag
_atom_type_scat_source
C C 0.0181 0.0091 'International Tables Vol C Tables 4.2.6.8 and 6.1.1.4'
H H 0.0000 0.0000 'International Tables Vol C Tables 4.2.6.8 and 6.1.1.4'
O O 0.0492 0.0322 'International Tables Vol C Tables 4.2.6.8 and 6.1.1.4'

loop_
_geom_angle_atom_site_label_1
_geom_angle_atom_site_label_2
_geom_angle_atom_site_label_3
_geom_angle
C22 O3 C16 105.86(19)
C22 O4 C26 112.9(2)
C5 C1 C2 103.93(19)
C5 C1 C10 114.4(2)
C2 C1 C10 114.2(2)
C1 C2 C3 104.1(2)
O2 C3 C4 112.1(2)
O2 C3 C2 113.7(2)
C4 C3 C2 102.0(2)
C5 C4 C3 101.8(2)
C6 C5 C4 128.2(2)
C6 C5 C1 123.3(2)
C4 C5 C1 108.4(2)
C5 C6 C7 124.7(2)
C6 C7 C8 118.6(2)
C14 C8 C7 107.7(2)
C14 C8 C9 107.96(19)
C7 C8 C9 114.7(2)
C11 C9 C10 110.9(2)
C11 C9 C8 112.4(2)
C10 C9 C8 115.29(18)
O1 C10 C19 104.5(2)
O1 C10 C1 107.2(2)
C19 C10 C1 112.5(2)
O1 C10 C9 108.48(17)
C19 C10 C9 113.1(2)
C1 C10 C9 110.6(2)
C12 C11 C9 113.3(2)
C13 C12 C11 110.7(2)
C12 C13 C18 110.2(2)
C12 C13 C14 108.0(2)
C18 C13 C14 111.6(2)
C12 C13 C17 114.7(2)
C18 C13 C17 111.8(2)
C14 C13 C17 100.1(2)
C15 C14 C8 119.82(19)
C15 C14 C13 103.3(2)
C8 C14 C13 115.2(2)
C14 C15 C16 103.08(19)
O3 C16 C15 111.8(2)
O3 C16 C17 104.0(2)
C15 C16 C17 107.3(2)
C20 C17 C16 104.5(2)
C20 C17 C13 119.4(3)
C16 C17 C13 103.86(18)
C21 C20 C17 114.1(3)
C21 C20 C22 114.5(2)
C17 C20 C22 103.7(2)
O4 C22 O3 109.8(2)
O4 C22 C23 110.4(2)
O3 C22 C23 108.6(2)
O4 C22 C20 107.8(2)
O3 C22 C20 105.29(19)
C23 C22 C20 114.7(3)
C22 C23 C24 111.7(2)
C25 C24 C23 111.6(2)
C27 C25 C26 122.5(3)
C27 C25 C24 124.4(3)
C26 C25 C24 113.2(2)
O4 C26 C25 111.8(2)

loop_
_geom_bond_atom_site_label_1
_geom_bond_atom_site_label_2
_geom_bond_distance
O1 C10 1.447(3)
O2 C3 1.424(3)
O3 C22 1.425(3)
O3 C16 1.441(4)
O4 C22 1.423(4)
O4 C26 1.441(4)
O1M C1M 1.407(4)
C1 C5 1.524(3)
C1 C2 1.530(3)
C1 C10 1.548(4)
C2 C3 1.531(4)
C3 C4 1.522(4)
C4 C5 1.516(3)
C5 C6 1.320(4)
C6 C7 1.512(4)
C7 C8 1.542(3)
C8 C14 1.539(3)
C8 C9 1.559(3)
C9 C11 1.540(3)
C9 C10 1.555(3)
C10 C19 1.519(4)
C11 C12 1.526(4)
C12 C13 1.518(4)
C13 C18 1.535(4)
C13 C14 1.544(3)
C13 C17 1.548(4)
C14 C15 1.535(3)
C15 C16 1.540(3)
C16 C17 1.547(3)
C17 C20 1.536(4)
C20 C21 1.527(4)
C20 C22 1.538(4)
C22 C23 1.517(4)
C23 C24 1.526(4)
C24 C25 1.495(5)
C25 C27 1.326(4)
C25 C26 1.493(5)
